data_7047131
loop_
_publ_author_name
'Khalil, Georges'
'Barloy, Laurent'
'Kyritsakas, Nathalie'
'Mobian, Pierre'
'Henry, Marc'

_publ_section_title
;
 From monomeric complexes to double-stranded helicates constructed around
 trans-TiO<sub>4</sub>N<sub>2</sub> motifs with intramolecular
 inter-ligand hydrogen-bonding interactions.
;
_journal_issue 32
_journal_name_full 'Dalton transactions (Cambridge, England : 2003)'
_journal_page_first 11113
_journal_page_last 11122
_journal_paper_doi 10.1039/c8dt01343h
_journal_volume 47
_journal_year 2018
_chemical_formula_moiety 'C62 H48 N4 O4 Ti'
_chemical_formula_sum 'C62 H48 N4 O4 Ti'
_chemical_formula_weight 960.94
_space_group_crystal_system monoclinic
_space_group_IT_number 14
_space_group_name_Hall '-P 2ybc'
_space_group_name_H-M_alt 'P 1 21/c 1'
_symmetry_space_group_name_Hall '-P 2ybc'
_symmetry_space_group_name_H-M 'P 1 21/c 1'
_atom_sites_solution_hydrogens geom
_audit_block_doi 10.5517/ccdc.csd.cc1zdk0y
_audit_creation_method SHELXL-2014/6
_audit_update_record
;
2018-03-13 deposited with the CCDC.
2018-07-09 downloaded from the CCDC.
;
_cell_angle_alpha 90
_cell_angle_beta 106.517(2)
_cell_angle_gamma 90
_cell_formula_units_Z 4
_cell_length_a 20.2023(10)
_cell_length_b 14.2491(9)
_cell_length_c 17.1910(10)
_cell_measurement_reflns_used 46000
_cell_measurement_temperature 173(2)
_cell_measurement_theta_max 25.
_cell_measurement_theta_min 2.5
_cell_volume 4744.5(5)
_computing_cell_refinement 'Bruker SAINT'
_computing_data_collection 'Bruker APEX2'
_computing_data_reduction 'Bruker SAINT'
_computing_molecular_graphics 'Bruker SHELXTL'
_computing_publication_material 'Bruker SHELXTL'
_computing_structure_refinement 'SHELXL-2014/6 (Sheldrick, 2014)'
_computing_structure_solution 'SHELXS-97 (Sheldrick, 2008)'
_diffrn_ambient_temperature 173(2)
_diffrn_measured_fraction_theta_full 1.000
_diffrn_measured_fraction_theta_max 0.997
_diffrn_measurement_device_type 'Bruker APEX-II CCD'
_diffrn_measurement_method '\f and \w scans'
_diffrn_radiation_monochromator graphite
_diffrn_radiation_source 'fine-focus sealed tube'
_diffrn_radiation_type MoK\a
_diffrn_radiation_wavelength 0.71073
_diffrn_reflns_av_R_equivalents 0.0674
_diffrn_reflns_av_unetI/netI 0.0639
_diffrn_reflns_Laue_measured_fraction_full 1.000
_diffrn_reflns_Laue_measured_fraction_max 0.997
_diffrn_reflns_limit_h_max 26
_diffrn_reflns_limit_h_min -26
_diffrn_reflns_limit_k_max 18
_diffrn_reflns_limit_k_min -18
_diffrn_reflns_limit_l_max 22
_diffrn_reflns_limit_l_min -22
_diffrn_reflns_number 46708
_diffrn_reflns_point_group_measured_fraction_full 1.000
_diffrn_reflns_point_group_measured_fraction_max 0.997
_diffrn_reflns_theta_full 25.242
_diffrn_reflns_theta_max 27.602
_diffrn_reflns_theta_min 1.774
_exptl_absorpt_coefficient_mu 0.237
_exptl_absorpt_correction_T_max 0.995
_exptl_absorpt_correction_T_min 0.982
_exptl_absorpt_correction_type multi-scan
_exptl_absorpt_process_details sadabs
_exptl_crystal_colour red
_exptl_crystal_density_diffrn 1.345
_exptl_crystal_density_meas ?
_exptl_crystal_description prism
_exptl_crystal_F_000 2008
_exptl_crystal_size_max 0.050
_exptl_crystal_size_mid 0.040
_exptl_crystal_size_min 0.040
_refine_diff_density_max 1.483
_refine_diff_density_min -0.741
_refine_diff_density_rms 0.072
_refine_ls_extinction_method none
_refine_ls_goodness_of_fit_ref 1.034
_refine_ls_hydrogen_treatment constr
_refine_ls_matrix_type full
_refine_ls_number_parameters 637
_refine_ls_number_reflns 10979
_refine_ls_number_restraints 0
_refine_ls_restrained_S_all 1.034
_refine_ls_R_factor_all 0.1123
_refine_ls_R_factor_gt 0.0753
_refine_ls_shift/su_max 0.000
_refine_ls_shift/su_mean 0.000
_refine_ls_structure_factor_coef Fsqd
_refine_ls_weighting_details 'w=1/[\s^2^(Fo^2^)+(0.0671P)^2^+8.9352P] where P=(Fo^2^+2Fc^2^)/3'
_refine_ls_weighting_scheme calc
_refine_ls_wR_factor_gt 0.1732
_refine_ls_wR_factor_ref 0.1886
_reflns_Friedel_coverage 0.000
_reflns_number_gt 7467
_reflns_number_total 10979
_reflns_threshold_expression 'I > 2\s(I)'
_cod_data_source_file c8dt01343h2.cif
_cod_data_source_block e3466a_a
_cod_depositor_comments
;
The following automatic conversions were performed:

'_exptl_crystal_density_meas' value 'none' was changed to '?' - the
value is perceived as not measured.

Automatic conversion script
Id: cif_fix_values 4973 2017-02-22 13:04:09Z antanas 

 Adding full bibliography for 7047131--7047135.cif.
;
_cod_database_code 7047131
_shelx_space_group_comment
;
The symmetry employed for this shelxl refinement is uniquely defined
by the following loop, which should always be used as a source of
symmetry information in preference to the above space-group names.
They are only intended as comments.
;
_shelx_estimated_absorpt_t_min 0.988
_shelx_estimated_absorpt_t_max 0.991
_shelxl_version_number 2014/6

loop_
_space_group_symop_operation_xyz
'x, y, z'
'-x, y+1/2, -z+1/2'
'-x, -y, -z'
'x, -y-1/2, z-1/2'

loop_
_atom_site_label
_atom_site_type_symbol
_atom_site_fract_x
_atom_site_fract_y
_atom_site_fract_z
_atom_site_U_iso_or_equiv
_atom_site_adp_type
_atom_site_occupancy
_atom_site_site_symmetry_order
_atom_site_calc_flag
_atom_site_refinement_flags_posn
_atom_site_refinement_flags_adp
_atom_site_refinement_flags_occupancy
Ti1 Ti 0.75554(3) 0.49662(4) 0.51227(3) 0.01962(14) Uani 1 1 d . . .
C1 C 0.7425(2) 0.2051(2) 0.4622(2) 0.0371(8) Uani 1 1 d . . .
C2 C 0.6784(2) 0.2357(2) 0.4130(2) 0.0369(8) Uani 1 1 d . . .
H2 H 0.6768 0.2873 0.3776 0.044 Uiso 1 1 calc R U .
C3 C 0.6174(2) 0.1928(3) 0.4145(3) 0.0491(10) Uani 1 1 d . . .
H3 H 0.5746 0.2148 0.3802 0.059 Uiso 1 1 calc R U .
C4 C 0.6186(3) 0.1180(3) 0.4660(3) 0.0593(13) Uani 1 1 d . . .
H4 H 0.5768 0.0881 0.4672 0.071 Uiso 1 1 calc R U .
C5 C 0.6809(3) 0.0872(3) 0.5155(3) 0.0646(15) Uani 1 1 d . . .
H5 H 0.6820 0.0357 0.5509 0.077 Uiso 1 1 calc R U .
C6 C 0.7417(3) 0.1300(3) 0.5144(3) 0.0520(11) Uani 1 1 d . . .
H6 H 0.7840 0.1081 0.5498 0.062 Uiso 1 1 calc R U .
C7 C 0.80897(19) 0.2475(3) 0.4591(2) 0.0344(8) Uani 1 1 d . . .
C8 C 0.81650(17) 0.3426(2) 0.44380(19) 0.0292(7) Uani 1 1 d . . .
O1 O 0.76326(10) 0.40238(15) 0.43652(13) 0.0236(5) Uani 1 1 d . . .
C9 C 0.88072(17) 0.3779(3) 0.4379(2) 0.0355(8) Uani 1 1 d . . .
C10 C 0.9365(2) 0.3167(3) 0.4510(3) 0.0487(11) Uani 1 1 d . . .
H10 H 0.9796 0.3395 0.4468 0.058 Uiso 1 1 calc R U .
C11 C 0.9306(2) 0.2249(3) 0.4697(3) 0.0566(13) Uani 1 1 d . . .
H11 H 0.9698 0.1849 0.4805 0.068 Uiso 1 1 calc R U .
C12 C 0.8677(2) 0.1897(3) 0.4730(2) 0.0481(11) Uani 1 1 d . . .
H12 H 0.8641 0.1251 0.4849 0.058 Uiso 1 1 calc R U .
C13 C 0.89172(17) 0.4763(3) 0.4169(2) 0.0354(8) Uani 1 1 d . . .
C14 C 0.87636(16) 0.5534(3) 0.4591(2) 0.0306(8) Uani 1 1 d . . .
O2 O 0.84509(10) 0.53792(16) 0.51828(13) 0.0261(5) Uani 1 1 d . . .
C15 C 0.89238(17) 0.6461(3) 0.4408(2) 0.0365(8) Uani 1 1 d . . .
C16 C 0.9228(2) 0.6584(3) 0.3777(2) 0.0494(11) Uani 1 1 d . . .
H16 H 0.9331 0.7200 0.3636 0.059 Uiso 1 1 calc R U .
C17 C 0.9381(2) 0.5836(4) 0.3359(3) 0.0612(14) Uani 1 1 d . . .
H17 H 0.9587 0.5937 0.2933 0.073 Uiso 1 1 calc R U .
C18 C 0.9236(2) 0.4934(3) 0.3555(2) 0.0503(11) Uani 1 1 d . . .
H18 H 0.9355 0.4419 0.3270 0.060 Uiso 1 1 calc R U .
C19 C 0.87990(17) 0.7290(3) 0.4861(2) 0.0332(8) Uani 1 1 d . . .
C20 C 0.88849(17) 0.7260(3) 0.5696(2) 0.0325(8) Uani 1 1 d . . .
H20 H 0.9007 0.6683 0.5978 0.039 Uiso 1 1 calc R U .
C21 C 0.87961(19) 0.8051(3) 0.6118(2) 0.0393(9) Uani 1 1 d . . .
H21 H 0.8856 0.8014 0.6686 0.047 Uiso 1 1 calc R U .
C22 C 0.8621(2) 0.8898(3) 0.5721(3) 0.0478(10) Uani 1 1 d . . .
H22 H 0.8560 0.9442 0.6012 0.057 Uiso 1 1 calc R U .
C23 C 0.8536(2) 0.8942(3) 0.4904(3) 0.0566(12) Uani 1 1 d . . .
H23 H 0.8414 0.9522 0.4627 0.068 Uiso 1 1 calc R U .
C24 C 0.8625(2) 0.8157(3) 0.4477(3) 0.0488(11) Uani 1 1 d . . .
H24 H 0.8566 0.8206 0.3910 0.059 Uiso 1 1 calc R U .
C25 C 0.56265(17) 0.5307(3) 0.3388(2) 0.0395(9) Uani 1 1 d . . .
C26 C 0.57126(18) 0.4352(3) 0.3275(3) 0.0421(9) Uani 1 1 d . . .
H26 H 0.5805 0.3938 0.3726 0.050 Uiso 1 1 calc R U .
C27 C 0.5665(2) 0.4002(4) 0.2512(3) 0.0593(13) Uani 1 1 d . . .
H27 H 0.5716 0.3347 0.2442 0.071 Uiso 1 1 calc R U .
C28 C 0.5547(3) 0.4588(5) 0.1854(3) 0.0744(16) Uani 1 1 d . . .
H28 H 0.5519 0.4344 0.1331 0.089 Uiso 1 1 calc R U .
C29 C 0.5470(2) 0.5535(5) 0.1962(3) 0.0714(15) Uani 1 1 d . . .
H29 H 0.5388 0.5946 0.1509 0.086 Uiso 1 1 calc R U .
C30 C 0.5511(2) 0.5895(4) 0.2720(3) 0.0523(11) Uani 1 1 d . . .
H30 H 0.5459 0.6551 0.2784 0.063 Uiso 1 1 calc R U .
C31 C 0.56212(16) 0.5690(3) 0.4192(2) 0.0348(8) Uani 1 1 d . . .
C32 C 0.60914(16) 0.5397(2) 0.4918(2) 0.0297(7) Uani 1 1 d . . .
O3 O 0.65888(11) 0.47671(15) 0.49033(14) 0.0269(5) Uani 1 1 d . . .
C33 C 0.60568(16) 0.5760(2) 0.5670(2) 0.0322(8) Uani 1 1 d . . .
C34 C 0.55499(18) 0.6423(3) 0.5669(3) 0.0417(9) Uani 1 1 d . . .
H34 H 0.5520 0.6672 0.6171 0.050 Uiso 1 1 calc R U .
C35 C 0.50911(19) 0.6726(3) 0.4958(3) 0.0480(11) Uani 1 1 d . . .
H35 H 0.4752 0.7184 0.4970 0.058 Uiso 1 1 calc R U .
C36 C 0.51269(18) 0.6361(3) 0.4233(3) 0.0446(10) Uani 1 1 d . . .
H36 H 0.4807 0.6571 0.3745 0.053 Uiso 1 1 calc R U .
C37 C 0.65178(17) 0.5442(2) 0.6458(2) 0.0299(7) Uani 1 1 d . . .
C38 C 0.72371(16) 0.5453(2) 0.6636(2) 0.0248(7) Uani 1 1 d . . .
O4 O 0.75347(10) 0.56806(14) 0.60463(13) 0.0216(4) Uani 1 1 d . . .
C39 C 0.76558(18) 0.5202(2) 0.7417(2) 0.0283(7) Uani 1 1 d . . .
C40 C 0.7334(2) 0.4865(2) 0.7980(2) 0.0390(9) Uani 1 1 d . . .
H40 H 0.7610 0.4659 0.8496 0.047 Uiso 1 1 calc R U .
C41 C 0.6631(2) 0.4824(3) 0.7805(2) 0.0434(10) Uani 1 1 d . . .
H41 H 0.6423 0.4583 0.8195 0.052 Uiso 1 1 calc R U .
C42 C 0.62263(19) 0.5132(3) 0.7067(2) 0.0390(9) Uani 1 1 d . . .
H42 H 0.5739 0.5136 0.6963 0.047 Uiso 1 1 calc R U .
C43 C 0.84190(19) 0.5297(2) 0.7657(2) 0.0306(7) Uani 1 1 d . . .
C44 C 0.87406(18) 0.6054(2) 0.7403(2) 0.0315(7) Uani 1 1 d . . .
H44 H 0.8467 0.6501 0.7041 0.038 Uiso 1 1 calc R U .
C45 C 0.94452(19) 0.6171(3) 0.7664(2) 0.0405(9) Uani 1 1 d . . .
H45 H 0.9652 0.6689 0.7476 0.049 Uiso 1 1 calc R U .
C46 C 0.9855(2) 0.5536(3) 0.8199(3) 0.0510(11) Uani 1 1 d . . .
H46 H 1.0341 0.5622 0.8386 0.061 Uiso 1 1 calc R U .
C47 C 0.9554(2) 0.4785(3) 0.8456(3) 0.0547(11) Uani 1 1 d . . .
H47 H 0.9833 0.4346 0.8820 0.066 Uiso 1 1 calc R U .
C48 C 0.8847(2) 0.4658(3) 0.8190(2) 0.0439(9) Uani 1 1 d . . .
H48 H 0.8648 0.4128 0.8372 0.053 Uiso 1 1 calc R U .
N1 N 0.79602(18) 0.3836(2) 0.6028(2) 0.0424(4) Uani 1 1 d . . .
C49 C 0.8692(2) 0.3687(3) 0.6328(2) 0.0424(4) Uani 1 1 d . . .
H49 H 0.8978 0.4093 0.6127 0.051 Uiso 1 1 calc R U .
C50 C 0.9009(2) 0.3038(3) 0.6858(2) 0.0424(4) Uani 1 1 d . . .
H50 H 0.9496 0.2967 0.7006 0.051 Uiso 1 1 calc R U .
C51 C 0.8591(2) 0.2451(3) 0.7198(2) 0.0424(4) Uani 1 1 d . . .
H51 H 0.8792 0.1990 0.7594 0.051 Uiso 1 1 calc R U .
C52 C 0.7906(2) 0.2572(3) 0.6939(2) 0.0424(4) Uani 1 1 d . . .
C53 C 0.7317(2) 0.2112(3) 0.7130(3) 0.0573(12) Uani 1 1 d . . .
H53A H 0.7360 0.2165 0.7716 0.069 Uiso 1 1 calc R U .
H53B H 0.7298 0.1438 0.6982 0.069 Uiso 1 1 calc R U .
C54 C 0.6674(2) 0.2619(3) 0.6631(3) 0.0481(10) Uani 1 1 d . . .
H54A H 0.6338 0.2165 0.6303 0.058 Uiso 1 1 calc R U .
H54B H 0.6453 0.2963 0.6990 0.058 Uiso 1 1 calc R U .
N2 N 0.69010(15) 0.3263(2) 0.61112(19) 0.0354(7) Uani 1 1 d . . .
H2A H 0.6630 0.3596 0.5717 0.042 Uiso 1 1 calc R U .
C55 C 0.7595(2) 0.3270(3) 0.6329(2) 0.0424(4) Uani 1 1 d . . .
N3 N 0.72487(13) 0.61245(19) 0.42430(17) 0.0288(6) Uani 1 1 d . . .
C58 C 0.6917(3) 0.7658(5) 0.3169(5) 0.096(3) Uani 1 1 d . . .
H58 H 0.6805 0.8177 0.2808 0.115 Uiso 1 1 calc R U .
C59 C 0.7116(2) 0.6823(5) 0.2921(3) 0.0783(19) Uani 1 1 d . . .
C60 C 0.7183(4) 0.6672(6) 0.2174(4) 0.047(2) Uani 0.5 1 d . . P
H60A H 0.7540 0.7080 0.2057 0.056 Uiso 0.5 1 calc R U P
H60B H 0.6740 0.6754 0.1746 0.056 Uiso 0.5 1 calc R U P
C61 C 0.7403(5) 0.5668(6) 0.2277(4) 0.051(2) Uani 0.5 1 d . . P
H61A H 0.7092 0.5274 0.1854 0.062 Uiso 0.5 1 calc R U P
H61B H 0.7881 0.5599 0.2239 0.062 Uiso 0.5 1 calc R U P
N4 N 0.7365(3) 0.5394(4) 0.3084(3) 0.0267(12) Uani 0.5 1 d . . P
H4A H 0.7412 0.4815 0.3268 0.032 Uiso 0.5 1 calc R U P
C56 C 0.70635(19) 0.6977(3) 0.4465(3) 0.0425(10) Uani 1 1 d . . .
C57 C 0.6882(3) 0.7734(3) 0.3946(5) 0.082(2) Uani 1 1 d . . .
C60A C 0.6640(6) 0.8483(7) 0.4170(7) 0.065(3) Uani 0.5 1 d . . P
H60C H 0.6151 0.8591 0.3864 0.078 Uiso 0.5 1 calc R U P
H60D H 0.6919 0.9043 0.4134 0.078 Uiso 0.5 1 calc R U P
C61A C 0.6719(6) 0.8200(7) 0.5017(7) 0.070(3) Uani 0.5 1 d . . P
H61C H 0.6266 0.8193 0.5134 0.083 Uiso 0.5 1 calc R U P
H61D H 0.7033 0.8632 0.5401 0.083 Uiso 0.5 1 calc R U P
N4A N 0.7018(4) 0.7235(5) 0.5076(5) 0.0467(16) Uani 0.5 1 d . . P
H4A1 H 0.7144 0.6906 0.5527 0.056 Uiso 0.5 1 calc R U P
C62 C 0.72614(19) 0.6054(3) 0.3460(2) 0.0455(10) Uani 1 1 d . . .

loop_
_atom_site_aniso_label
_atom_site_aniso_U_11
_atom_site_aniso_U_22
_atom_site_aniso_U_33
_atom_site_aniso_U_23
_atom_site_aniso_U_13
_atom_site_aniso_U_12
Ti1 0.0228(3) 0.0170(3) 0.0217(3) 0.0032(2) 0.0106(2) 0.0036(2)
C1 0.064(2) 0.0197(17) 0.0282(18) -0.0065(14) 0.0132(17) 0.0064(16)
C2 0.053(2) 0.0250(18) 0.034(2) -0.0042(15) 0.0148(17) -0.0020(16)
C3 0.061(3) 0.039(2) 0.051(3) -0.0111(19) 0.023(2) -0.011(2)
C4 0.089(4) 0.040(2) 0.058(3) -0.014(2) 0.038(3) -0.025(2)
C5 0.127(5) 0.024(2) 0.047(3) 0.0001(19) 0.034(3) -0.011(3)
C6 0.084(3) 0.030(2) 0.039(2) -0.0061(18) 0.013(2) 0.003(2)
C7 0.0418(19) 0.0316(19) 0.0264(18) -0.0094(15) 0.0042(15) 0.0101(16)
C8 0.0308(17) 0.0329(18) 0.0225(17) -0.0068(14) 0.0053(13) 0.0075(14)
O1 0.0209(10) 0.0245(11) 0.0261(11) -0.0004(9) 0.0079(9) 0.0046(9)
C9 0.0275(16) 0.050(2) 0.0290(18) -0.0152(17) 0.0072(14) 0.0092(16)
C10 0.033(2) 0.060(3) 0.052(3) -0.023(2) 0.0102(18) 0.0104(19)
C11 0.039(2) 0.063(3) 0.060(3) -0.021(2) 0.002(2) 0.026(2)
C12 0.063(3) 0.031(2) 0.044(2) -0.0131(18) 0.004(2) 0.0169(19)
C13 0.0234(16) 0.052(2) 0.0320(19) -0.0111(16) 0.0097(14) -0.0040(15)
C14 0.0213(15) 0.047(2) 0.0241(17) -0.0052(15) 0.0080(13) -0.0032(15)
O2 0.0191(10) 0.0354(13) 0.0254(12) -0.0025(10) 0.0092(9) -0.0007(9)
C15 0.0271(17) 0.052(2) 0.0310(19) -0.0014(17) 0.0087(14) -0.0135(16)
C16 0.053(2) 0.063(3) 0.038(2) -0.006(2) 0.0235(19) -0.025(2)
C17 0.064(3) 0.088(4) 0.045(3) -0.021(2) 0.036(2) -0.033(3)
C18 0.047(2) 0.069(3) 0.043(2) -0.025(2) 0.0271(19) -0.015(2)
C19 0.0261(16) 0.040(2) 0.0342(19) 0.0001(16) 0.0099(14) -0.0116(15)
C20 0.0292(17) 0.0344(19) 0.0341(19) 0.0022(15) 0.0090(14) -0.0035(15)
C21 0.043(2) 0.037(2) 0.039(2) -0.0008(17) 0.0132(17) -0.0059(17)
C22 0.055(2) 0.027(2) 0.059(3) -0.0043(19) 0.012(2) -0.0074(18)
C23 0.069(3) 0.032(2) 0.059(3) 0.013(2) 0.003(2) -0.011(2)
C24 0.055(2) 0.051(3) 0.036(2) 0.015(2) 0.0059(19) -0.014(2)
C25 0.0178(15) 0.053(2) 0.045(2) -0.0045(19) 0.0048(15) 0.0010(15)
C26 0.0311(18) 0.051(2) 0.046(2) -0.0114(19) 0.0136(17) 0.0006(17)
C27 0.050(3) 0.072(3) 0.053(3) -0.021(3) 0.011(2) 0.012(2)
C28 0.062(3) 0.114(5) 0.042(3) -0.016(3) 0.007(2) 0.025(3)
C29 0.054(3) 0.107(5) 0.047(3) 0.016(3) 0.004(2) 0.022(3)
C30 0.034(2) 0.066(3) 0.050(3) 0.001(2) 0.0017(18) 0.009(2)
C31 0.0208(15) 0.036(2) 0.048(2) -0.0094(17) 0.0098(15) -0.0042(14)
C32 0.0222(15) 0.0271(17) 0.042(2) -0.0069(15) 0.0122(14) -0.0041(13)
O3 0.0226(10) 0.0237(12) 0.0378(13) -0.0052(10) 0.0140(10) -0.0018(9)
C33 0.0231(15) 0.0279(18) 0.050(2) -0.0096(16) 0.0172(15) -0.0055(13)
C34 0.0307(18) 0.041(2) 0.057(3) -0.0155(19) 0.0192(18) -0.0004(16)
C35 0.0301(19) 0.045(2) 0.070(3) -0.015(2) 0.0170(19) 0.0089(17)
C36 0.0274(18) 0.045(2) 0.057(3) -0.003(2) 0.0057(17) 0.0070(17)
C37 0.0347(17) 0.0221(16) 0.038(2) -0.0108(14) 0.0194(15) -0.0051(14)
C38 0.0336(16) 0.0152(15) 0.0315(18) -0.0055(13) 0.0190(14) -0.0035(13)
O4 0.0244(10) 0.0184(10) 0.0255(11) 0.0012(9) 0.0127(9) 0.0008(8)
C39 0.048(2) 0.0178(16) 0.0229(16) -0.0038(12) 0.0165(15) -0.0032(14)
C40 0.062(2) 0.0297(19) 0.0319(19) -0.0027(15) 0.0249(18) -0.0108(17)
C41 0.066(3) 0.038(2) 0.038(2) -0.0104(17) 0.035(2) -0.0197(19)
C42 0.0387(19) 0.034(2) 0.055(2) -0.0176(18) 0.0307(18) -0.0156(16)
C43 0.047(2) 0.0269(17) 0.0202(16) -0.0048(13) 0.0127(15) 0.0022(15)
C44 0.0386(18) 0.0294(18) 0.0262(17) -0.0002(14) 0.0086(14) 0.0019(15)
C45 0.041(2) 0.046(2) 0.032(2) -0.0029(17) 0.0068(16) -0.0016(18)
C46 0.044(2) 0.066(3) 0.040(2) 0.000(2) 0.0063(18) 0.006(2)
C47 0.055(3) 0.063(3) 0.040(2) 0.009(2) 0.004(2) 0.016(2)
C48 0.063(3) 0.039(2) 0.030(2) 0.0079(17) 0.0145(18) 0.0071(19)
N1 0.0605(10) 0.0315(8) 0.0387(9) 0.0010(6) 0.0197(8) 0.0026(7)
C49 0.0605(10) 0.0315(8) 0.0387(9) 0.0010(6) 0.0197(8) 0.0026(7)
C50 0.0605(10) 0.0315(8) 0.0387(9) 0.0010(6) 0.0197(8) 0.0026(7)
C51 0.0605(10) 0.0315(8) 0.0387(9) 0.0010(6) 0.0197(8) 0.0026(7)
C52 0.0605(10) 0.0315(8) 0.0387(9) 0.0010(6) 0.0197(8) 0.0026(7)
C53 0.079(3) 0.047(3) 0.046(3) 0.006(2) 0.017(2) 0.016(2)
C54 0.070(3) 0.029(2) 0.042(2) 0.0013(17) 0.011(2) 0.0010(19)
N2 0.0307(15) 0.0352(17) 0.0416(18) 0.0003(14) 0.0126(13) 0.0006(13)
C55 0.0605(10) 0.0315(8) 0.0387(9) 0.0010(6) 0.0197(8) 0.0026(7)
N3 0.0228(13) 0.0281(15) 0.0338(16) 0.0089(12) 0.0054(11) -0.0005(11)
C58 0.063(3) 0.095(5) 0.128(6) 0.090(5) 0.024(4) 0.018(3)
C59 0.045(3) 0.126(5) 0.057(3) 0.057(4) 0.002(2) -0.008(3)
C60 0.055(5) 0.061(5) 0.022(4) 0.019(4) 0.006(3) -0.004(4)
C61 0.074(6) 0.061(6) 0.018(4) 0.011(4) 0.011(4) -0.013(5)
N4 0.035(3) 0.027(3) 0.016(3) 0.005(2) 0.005(2) -0.004(2)
C56 0.0323(19) 0.0261(19) 0.070(3) 0.0105(19) 0.0156(19) -0.0001(15)
C57 0.052(3) 0.039(3) 0.162(7) 0.046(3) 0.040(3) 0.013(2)
C60A 0.081(7) 0.038(5) 0.082(8) 0.007(5) 0.032(6) 0.004(5)
C61A 0.084(7) 0.039(5) 0.094(8) 0.007(5) 0.038(6) 0.009(5)
N4A 0.053(4) 0.037(4) 0.053(5) 0.011(3) 0.018(4) 0.004(3)
C62 0.0306(18) 0.068(3) 0.034(2) 0.022(2) 0.0029(16) -0.0085(19)

loop_
_atom_type_symbol
_atom_type_description
_atom_type_scat_dispersion_real
_atom_type_scat_dispersion_imag
_atom_type_scat_source
C C 0.0033 0.0016 'International Tables Vol C Tables 4.2.6.8 and 6.1.1.4'
H H 0.0000 0.0000 'International Tables Vol C Tables 4.2.6.8 and 6.1.1.4'
N N 0.0061 0.0033 'International Tables Vol C Tables 4.2.6.8 and 6.1.1.4'
O O 0.0106 0.0060 'International Tables Vol C Tables 4.2.6.8 and 6.1.1.4'
Ti Ti 0.2776 0.4457 'International Tables Vol C Tables 4.2.6.8 and 6.1.1.4'

loop_
_geom_angle_atom_site_label_1
_geom_angle_atom_site_label_2
_geom_angle_atom_site_label_3
_geom_angle
O2 Ti1 O4 92.06(9)
O2 Ti1 O3 167.64(10)
O4 Ti1 O3 88.87(9)
O2 Ti1 O1 89.64(9)
O4 Ti1 O1 167.14(9)
O3 Ti1 O1 92.19(9)
O2 Ti1 N3 83.20(10)
O4 Ti1 N3 95.95(10)
O3 Ti1 N3 84.44(10)
O1 Ti1 N3 96.91(10)
O2 Ti1 N1 91.81(11)
O4 Ti1 N1 83.92(10)
O3 Ti1 N1 100.55(11)
O1 Ti1 N1 83.29(10)
N3 Ti1 N1 175.00(11)
C2 C1 C6 116.6(4)
C2 C1 C7 122.8(3)
C6 C1 C7 120.6(4)
C3 C2 C1 121.9(4)
C3 C2 H2 119.1
C1 C2 H2 119.1
C4 C3 C2 120.0(5)
C4 C3 H3 120.0
C2 C3 H3 120.0
C5 C4 C3 119.3(4)
C5 C4 H4 120.4
C3 C4 H4 120.4
C4 C5 C6 120.9(4)
C4 C5 H5 119.5
C6 C5 H5 119.5
C5 C6 C1 121.4(4)
C5 C6 H6 119.3
C1 C6 H6 119.3
C8 C7 C12 117.9(4)
C8 C7 C1 123.3(3)
C12 C7 C1 118.9(3)
O1 C8 C7 120.2(3)
O1 C8 C9 119.3(3)
C7 C8 C9 120.5(3)
C8 O1 Ti1 126.77(19)
C10 C9 C8 118.8(4)
C10 C9 C13 117.5(3)
C8 C9 C13 123.7(3)
C11 C10 C9 121.2(4)
C11 C10 H10 119.4
C9 C10 H10 119.4
C10 C11 C12 120.2(4)
C10 C11 H11 119.9
C12 C11 H11 119.9
C11 C12 C7 121.4(4)
C11 C12 H12 119.3
C7 C12 H12 119.3
C14 C13 C18 118.0(4)
C14 C13 C9 123.2(3)
C18 C13 C9 118.6(3)
O2 C14 C13 118.6(3)
O2 C14 C15 120.2(3)
C13 C14 C15 121.2(3)
C14 O2 Ti1 131.0(2)
C16 C15 C14 117.9(4)
C16 C15 C19 119.1(3)
C14 C15 C19 123.0(3)
C17 C16 C15 121.6(4)
C17 C16 H16 119.2
C15 C16 H16 119.2
C16 C17 C18 120.0(4)
C16 C17 H17 120.0
C18 C17 H17 120.0
C17 C18 C13 121.3(4)
C17 C18 H18 119.3
C13 C18 H18 119.3
C20 C19 C24 117.0(4)
C20 C19 C15 121.8(3)
C24 C19 C15 121.1(3)
C21 C20 C19 121.2(4)
C21 C20 H20 119.4
C19 C20 H20 119.4
C20 C21 C22 120.4(4)
C20 C21 H21 119.8
C22 C21 H21 119.8
C23 C22 C21 119.2(4)
C23 C22 H22 120.4
C21 C22 H22 120.4
C22 C23 C24 120.9(4)
C22 C23 H23 119.6
C24 C23 H23 119.6
C23 C24 C19 121.3(4)
C23 C24 H24 119.3
C19 C24 H24 119.3
C30 C25 C26 118.2(4)
C30 C25 C31 120.3(4)
C26 C25 C31 121.5(4)
C27 C26 C25 120.6(4)
C27 C26 H26 119.7
C25 C26 H26 119.7
C28 C27 C26 120.8(5)
C28 C27 H27 119.6
C26 C27 H27 119.6
C27 C28 C29 119.1(5)
C27 C28 H28 120.5
C29 C28 H28 120.5
C28 C29 C30 120.8(5)
C28 C29 H29 119.6
C30 C29 H29 119.6
C29 C30 C25 120.6(5)
C29 C30 H30 119.7
C25 C30 H30 119.7
C36 C31 C32 118.2(3)
C36 C31 C25 119.4(3)
C32 C31 C25 122.4(3)
O3 C32 C31 120.1(3)
O3 C32 C33 119.3(3)
C31 C32 C33 120.6(3)
C32 O3 Ti1 128.58(19)
C34 C33 C32 118.4(3)
C34 C33 C37 118.7(3)
C32 C33 C37 122.9(3)
C35 C34 C33 121.5(4)
C35 C34 H34 119.2
C33 C34 H34 119.2
C36 C35 C34 119.5(3)
C36 C35 H35 120.2
C34 C35 H35 120.2
C35 C36 C31 121.8(4)
C35 C36 H36 119.1
C31 C36 H36 119.1
C38 C37 C42 117.9(3)
C38 C37 C33 122.8(3)
C42 C37 C33 119.2(3)
O4 C38 C37 119.5(3)
O4 C38 C39 119.8(3)
C37 C38 C39 120.6(3)
C38 O4 Ti1 128.11(18)
C40 C39 C38 118.3(3)
C40 C39 C43 119.4(3)
C38 C39 C43 122.3(3)
C41 C40 C39 121.5(4)
C41 C40 H40 119.2
C39 C40 H40 119.2
C40 C41 C42 119.8(3)
C40 C41 H41 120.1
C42 C41 H41 120.1
C41 C42 C37 121.5(3)
C41 C42 H42 119.2
C37 C42 H42 119.2
C44 C43 C48 116.8(3)
C44 C43 C39 121.6(3)
C48 C43 C39 121.5(3)
C45 C44 C43 121.6(3)
C45 C44 H44 119.2
C43 C44 H44 119.2
C44 C45 C46 120.3(4)
C44 C45 H45 119.8
C46 C45 H45 119.8
C47 C46 C45 119.3(4)
C47 C46 H46 120.3
C45 C46 H46 120.3
C46 C47 C48 120.7(4)
C46 C47 H47 119.7
C48 C47 H47 119.7
C47 C48 C43 121.3(4)
C47 C48 H48 119.4
C43 C48 H48 119.4
C55 N1 C49 114.1(3)
C55 N1 Ti1 126.3(3)
C49 N1 Ti1 119.6(2)
C50 C49 N1 126.6(4)
C50 C49 H49 116.7
N1 C49 H49 116.7
C49 C50 C51 117.6(4)
C49 C50 H50 121.2
C51 C50 H50 121.2
C52 C51 C50 117.6(4)
C52 C51 H51 121.2
C50 C51 H51 121.2
C51 C52 C55 121.5(4)
C51 C52 C53 133.7(4)
C55 C52 C53 104.8(4)
C52 C53 C54 106.1(4)
C52 C53 H53A 110.5
C54 C53 H53A 110.5
C52 C53 H53B 110.5
C54 C53 H53B 110.5
H53A C53 H53B 108.7
N2 C54 C53 106.3(4)
N2 C54 H54A 110.5
C53 C54 H54A 110.5
N2 C54 H54B 110.5
C53 C54 H54B 110.5
H54A C54 H54B 108.7
C55 N2 C54 108.7(3)
C55 N2 H2A 125.6
C54 N2 H2A 125.6
N1 C55 N2 124.0(4)
N1 C55 C52 122.4(4)
N2 C55 C52 113.5(3)
C56 N3 C62 115.5(3)
C56 N3 Ti1 121.5(3)
C62 N3 Ti1 122.9(3)
C57 C58 C59 118.6(5)
C57 C58 H58 120.7
C59 C58 H58 120.7
C60 C59 C58 123.8(6)
C60 C59 C62 116.3(7)
C58 C59 C62 119.9(5)
C59 C60 C61 98.5(6)
C59 C60 H60A 112.1
C61 C60 H60A 112.1
C59 C60 H60B 112.1
C61 C60 H60B 112.1
H60A C60 H60B 109.7
N4 C61 C60 105.9(7)
N4 C61 H61A 110.6
C60 C61 H61A 110.6
N4 C61 H61B 110.6
C60 C61 H61B 110.6
H61A C61 H61B 108.7
C62 N4 C61 111.6(6)
C62 N4 H4A 124.2
C61 N4 H4A 124.2
N4A C56 N3 130.4(5)
N4A C56 C57 105.5(6)
N3 C56 C57 124.1(5)
C60A C57 C58 119.6(7)
C60A C57 C56 120.7(8)
C58 C57 C56 119.6(5)
C57 C60A C61A 97.3(8)
C57 C60A H60C 112.3
C61A C60A H60C 112.3
C57 C60A H60D 112.3
C61A C60A H60D 112.3
H60C C60A H60D 109.9
C60A C61A N4A 104.3(8)
C60A C61A H61C 110.9
N4A C61A H61C 110.9
C60A C61A H61D 110.9
N4A C61A H61D 110.9
H61C C61A H61D 108.9
C56 N4A C61A 111.8(7)
C56 N4A H4A1 124.1
C61A N4A H4A1 124.1
N4 C62 N3 130.7(4)
N4 C62 C59 107.0(5)
N3 C62 C59 122.3(5)

loop_
_geom_bond_atom_site_label_1
_geom_bond_atom_site_label_2
_geom_bond_distance
Ti1 O2 1.877(2)
Ti1 O4 1.896(2)
Ti1 O3 1.902(2)
Ti1 O1 1.908(2)
Ti1 N3 2.205(3)
Ti1 N1 2.227(3)
C1 C2 1.399(5)
C1 C6 1.400(6)
C1 C7 1.486(5)
C2 C3 1.384(5)
C2 H2 0.9500
C3 C4 1.380(6)
C3 H3 0.9500
C4 C5 1.375(7)
C4 H4 0.9500
C5 C6 1.376(7)
C5 H5 0.9500
C6 H6 0.9500
C7 C8 1.397(5)
C7 C12 1.409(5)
C8 O1 1.350(4)
C8 C9 1.422(5)
C9 C10 1.392(5)
C9 C13 1.481(6)
C10 C11 1.361(7)
C10 H10 0.9500
C11 C12 1.382(6)
C11 H11 0.9500
C12 H12 0.9500
C13 C14 1.399(5)
C13 C18 1.406(5)
C14 O2 1.359(4)
C14 C15 1.416(5)
C15 C16 1.401(5)
C15 C19 1.476(5)
C16 C17 1.369(6)
C16 H16 0.9500
C17 C18 1.380(7)
C17 H17 0.9500
C18 H18 0.9500
C19 C20 1.397(5)
C19 C24 1.398(5)
C20 C21 1.381(5)
C20 H20 0.9500
C21 C22 1.382(6)
C21 H21 0.9500
C22 C23 1.367(6)
C22 H22 0.9500
C23 C24 1.377(6)
C23 H23 0.9500
C24 H24 0.9500
C25 C30 1.387(6)
C25 C26 1.392(6)
C25 C31 1.489(5)
C26 C27 1.380(6)
C26 H26 0.9500
C27 C28 1.371(7)
C27 H27 0.9500
C28 C29 1.376(8)
C28 H28 0.9500
C29 C30 1.381(7)
C29 H29 0.9500
C30 H30 0.9500
C31 C36 1.399(5)
C31 C32 1.400(5)
C32 O3 1.352(4)
C32 C33 1.413(5)
C33 C34 1.393(5)
C33 C37 1.480(5)
C34 C35 1.377(6)
C34 H34 0.9500
C35 C36 1.371(6)
C35 H35 0.9500
C36 H36 0.9500
C37 C38 1.397(4)
C37 C42 1.410(5)
C38 O4 1.357(3)
C38 C39 1.414(5)
C39 C40 1.395(4)
C39 C43 1.485(5)
C40 C41 1.368(6)
C40 H40 0.9500
C41 C42 1.372(6)
C41 H41 0.9500
C42 H42 0.9500
C43 C44 1.392(5)
C43 C48 1.401(5)
C44 C45 1.376(5)
C44 H44 0.9500
C45 C46 1.385(6)
C45 H45 0.9500
C46 C47 1.364(6)
C46 H46 0.9500
C47 C48 1.381(6)
C47 H47 0.9500
C48 H48 0.9500
N1 C55 1.296(5)
N1 C49 1.436(5)
C49 C50 1.328(5)
C49 H49 0.9500
C50 C51 1.425(5)
C50 H50 0.9500
C51 C52 1.340(6)
C51 H51 0.9500
C52 C55 1.451(5)
C52 C53 1.475(6)
C53 C54 1.520(6)
C53 H53A 0.9900
C53 H53B 0.9900
C54 N2 1.444(5)
C54 H54A 0.9900
C54 H54B 0.9900
N2 C55 1.345(5)
N2 H2A 0.8800
N3 C56 1.357(5)
N3 C62 1.358(5)
C58 C57 1.361(10)
C58 C59 1.362(9)
C58 H58 0.9500
C59 C60 1.347(9)
C59 C62 1.412(7)
C60 C61 1.494(12)
C60 H60A 0.9900
C60 H60B 0.9900
C61 N4 1.464(8)
C61 H61A 0.9900
C61 H61B 0.9900
N4 C62 1.192(7)
N4 H4A 0.8800
C56 N4A 1.141(8)
C56 C57 1.382(6)
C57 C60A 1.278(10)
C60A C61A 1.475(14)
C60A H60C 0.9900
C60A H60D 0.9900
C61A N4A 1.494(11)
C61A H61C 0.9900
C61A H61D 0.9900
N4A H4A1 0.8800
